data_4125503
loop_
_publ_author_name
'Oeschger, Raphael J.'
'Chen, Peter'

_publ_section_title
;
 Structure and Gas-Phase Thermochemistry of a Pd/Cu Complex: Studies on a
 Model for Transmetalation Transition States.
;
_journal_issue 3
_journal_name_full 'Journal of the American Chemical Society'
_journal_page_first 1069
_journal_page_last 1072
_journal_paper_doi 10.1021/jacs.6b12152
_journal_volume 139
_journal_year 2017
_chemical_formula_moiety 'C26 H16 N2 Pd'
_chemical_formula_sum 'C26 H16 N2 Pd'
_chemical_formula_weight 462.81
_space_group_crystal_system monoclinic
_space_group_IT_number 14
_space_group_name_Hall '-P 2ybc'
_space_group_name_H-M_alt 'P 1 21/c 1'
_symmetry_space_group_name_Hall '-P 2ybc'
_symmetry_space_group_name_H-M 'P 1 21/c 1'
_atom_sites_solution_hydrogens geom
_atom_sites_solution_primary direct
_audit_creation_date 2016-07-29
_audit_creation_method
;
Olex2 1.2
(compiled 2016.02.19 svn.r3266 for OlexSys, GUI svn.r5155)
;
_cell_angle_alpha 90
_cell_angle_beta 106.921(10)
_cell_angle_gamma 90
_cell_formula_units_Z 8
_cell_length_a 20.179(5)
_cell_length_b 7.3128(18)
_cell_length_c 24.983(6)
_cell_measurement_reflns_used 3868
_cell_measurement_temperature 100.0(2)
_cell_measurement_theta_max 27.44
_cell_measurement_theta_min 2.29
_cell_volume 3527.0(15)
_computing_cell_refinement 'Bruker SAINT'
_computing_data_collection 'Bruker APEX2'
_computing_data_reduction 'Bruker SAINT'
_computing_molecular_graphics 'Olex2 (Dolomanov et al., 2009)'
_computing_publication_material 'Olex2 (Dolomanov et al., 2009)'
_computing_structure_refinement 'XL (Sheldrick, 2008)'
_computing_structure_solution 'XS (Sheldrick, 2008)'
_diffrn_ambient_temperature 100.0(2)
_diffrn_detector 'Bruker APEX2 area detector'
_diffrn_detector_area_resol_mean 8.33
_diffrn_detector_type 'CCD area detector'
_diffrn_measured_fraction_theta_full 0.999
_diffrn_measured_fraction_theta_max 0.995
_diffrn_measurement_device 'kappa-stage diffractometer'
_diffrn_measurement_device_type 'Bruker/Nonius Kappa Apex2'
_diffrn_measurement_method '\w and \f scans'
_diffrn_radiation_monochromator 'double mirror optics'
_diffrn_radiation_probe x-ray
_diffrn_radiation_type MoK\a
_diffrn_radiation_wavelength 0.71073
_diffrn_reflns_av_R_equivalents 0.0869
_diffrn_reflns_av_unetI/netI 0.0989
_diffrn_reflns_Laue_measured_fraction_full 0.999
_diffrn_reflns_Laue_measured_fraction_max 0.995
_diffrn_reflns_limit_h_max 26
_diffrn_reflns_limit_h_min -26
_diffrn_reflns_limit_k_max 9
_diffrn_reflns_limit_k_min -5
_diffrn_reflns_limit_l_max 32
_diffrn_reflns_limit_l_min -32
_diffrn_reflns_number 31016
_diffrn_reflns_point_group_measured_fraction_full 0.999
_diffrn_reflns_point_group_measured_fraction_max 0.995
_diffrn_reflns_theta_full 26.000
_diffrn_reflns_theta_max 27.547
_diffrn_reflns_theta_min 1.055
_diffrn_source 'microfocus sealed X-ray tube'
_diffrn_source_type 'Incoatec I\ms high brilliance'
_diffrn_standards_number 0
_exptl_absorpt_coefficient_mu 1.068
_exptl_absorpt_correction_T_max 0.7456
_exptl_absorpt_correction_T_min 0.6731
_exptl_absorpt_correction_type multi-scan
_exptl_absorpt_process_details
;
SADABS-2014/5 (Bruker,2014/5) was used for absorption correction.
wR2(int) was 0.0989 before and 0.0602 after correction.
The Ratio of minimum to maximum transmission is 0.9028.
The \l/2 correction factor is 0.00150.
;
_exptl_crystal_colour 'clear colourless'
_exptl_crystal_colour_lustre clear
_exptl_crystal_colour_primary colourless
_exptl_crystal_density_diffrn 1.743
_exptl_crystal_description needle
_exptl_crystal_F_000 1856
_exptl_crystal_size_max 0.11
_exptl_crystal_size_mid 0.02
_exptl_crystal_size_min 0.02
_refine_diff_density_max 0.691
_refine_diff_density_min -0.795
_refine_diff_density_rms 0.150
_refine_ls_extinction_method none
_refine_ls_goodness_of_fit_ref 1.009
_refine_ls_hydrogen_treatment constr
_refine_ls_matrix_type full
_refine_ls_number_parameters 523
_refine_ls_number_reflns 8115
_refine_ls_number_restraints 24
_refine_ls_restrained_S_all 1.007
_refine_ls_R_factor_all 0.0848
_refine_ls_R_factor_gt 0.0447
_refine_ls_shift/su_max 0.001
_refine_ls_shift/su_mean 0.000
_refine_ls_structure_factor_coef Fsqd
_refine_ls_weighting_details 'w=1/[\s^2^(Fo^2^)+(0.0283P)^2^+0.2321P] where P=(Fo^2^+2Fc^2^)/3'
_refine_ls_weighting_scheme calc
_refine_ls_wR_factor_gt 0.0763
_refine_ls_wR_factor_ref 0.0875
_reflns_Friedel_coverage 0.000
_reflns_number_gt 5627
_reflns_number_total 8115
_reflns_threshold_expression 'I > 2\s(I)'
_cod_data_source_file ja6b12152_si_004.cif
_cod_data_source_block c260716_1_1_0m
_cod_depositor_comments 'Adding full bibliography for 4125503.cif.'
_cod_original_cell_volume 3527.1(15)
_cod_database_code 4125503
_shelx_space_group_comment
;
The symmetry employed for this shelxl refinement is uniquely defined
by the following loop, which should always be used as a source of
symmetry information in preference to the above space-group names.
They are only intended as comments.
;
_olex2_refinement_description
;
1. Fixed Uiso
 At 1.2 times of:
  All C(H) groups
2. Rigid body (RIGU) restrains
 C19, C14, C18, C23, C22
 with sigma for 1-2 distances of 0.004 and sigma for 1-3 distances of 0.004
3.a Aromatic/amide H refined with riding coordinates:
 C1(H1), C2(H2), C3(H3), C5(H5), C6(H6), C10(H10), C11(H11), C12(H12),
 C15(H15), C16(H16), C17(H17), C20(H20), C21(H21), C24(H24), C25(H25), C26(H26),
  C27(H27), C28(H28), C29(H29), C32(H32), C33(H33), C36(H36), C37(H37),
 C38(H38), C40(H40), C41(H41), C42(H42), C45(H45), C46(H46), C49(H49), C50(H50),
  C51(H51)
;
_shelx_shelxl_version_number 2014/7
_olex2_date_sample_data_collection 2016-07-28
_olex2_date_sample_submission 2016-07-26
_olex2_submission_original_sample_id c260716_1_1
_olex2_submission_special_instructions 'No special instructions were received'

loop_
_space_group_symop_operation_xyz
'x, y, z'
'-x, y+1/2, -z+1/2'
'-x, -y, -z'
'x, -y-1/2, z-1/2'

loop_
_atom_site_label
_atom_site_type_symbol
_atom_site_fract_x
_atom_site_fract_y
_atom_site_fract_z
_atom_site_U_iso_or_equiv
_atom_site_adp_type
_atom_site_occupancy
_atom_site_site_symmetry_order
_atom_site_calc_flag
_atom_site_refinement_flags_posn
_atom_site_refinement_flags_adp
Pd1 Pd 0.32503(2) 0.69374(4) 0.50766(2) 0.01028(8) Uani 1 1 d . .
N1 N 0.31094(16) 0.6174(4) 0.58659(13) 0.0123(7) Uani 1 1 d . .
N2 N 0.22156(16) 0.7365(4) 0.45510(13) 0.0125(7) Uani 1 1 d . .
C1 C 0.2557(2) 0.5490(5) 0.59872(16) 0.0130(9) Uani 1 1 d . .
H1 H 0.2131 0.5421 0.5698 0.016 Uiso 1 1 calc R .
C2 C 0.2578(2) 0.4872(5) 0.65204(16) 0.0169(10) Uani 1 1 d . .
H2 H 0.2174 0.4380 0.6588 0.020 Uiso 1 1 calc R .
C3 C 0.3183(2) 0.4981(5) 0.69444(16) 0.0170(10) Uani 1 1 d . .
H3 H 0.3201 0.4582 0.7310 0.020 Uiso 1 1 calc R .
C4 C 0.3781(2) 0.5687(5) 0.68365(16) 0.0136(9) Uani 1 1 d . .
C5 C 0.4434(2) 0.5956(6) 0.72558(16) 0.0174(10) Uani 1 1 d . .
H5 H 0.4488 0.5598 0.7631 0.021 Uiso 1 1 calc R .
C6 C 0.4970(2) 0.6712(6) 0.71187(16) 0.0177(10) Uani 1 1 d . .
H6 H 0.5391 0.6907 0.7406 0.021 Uiso 1 1 calc R .
C7 C 0.4933(2) 0.7236(5) 0.65586(16) 0.0124(9) Uani 1 1 d . .
C8 C 0.4308(2) 0.6910(5) 0.61311(15) 0.0104(8) Uani 1 1 d . .
C9 C 0.3722(2) 0.6220(5) 0.62888(15) 0.0115(9) Uani 1 1 d . .
C10 C 0.5484(2) 0.8050(6) 0.64072(16) 0.0172(9) Uani 1 1 d . .
H10 H 0.5910 0.8288 0.6684 0.021 Uiso 1 1 calc R .
C11 C 0.54039(19) 0.8499(6) 0.58614(16) 0.0156(9) Uani 1 1 d . .
H11 H 0.5772 0.9095 0.5765 0.019 Uiso 1 1 calc R .
C12 C 0.4784(2) 0.8095(5) 0.54347(16) 0.0136(9) Uani 1 1 d . .
H12 H 0.4751 0.8387 0.5057 0.016 Uiso 1 1 calc R .
C13 C 0.4225(2) 0.7280(5) 0.55586(15) 0.0119(9) Uani 1 1 d . .
C14 C 0.3448(2) 0.7043(5) 0.43399(15) 0.0120(9) Uani 1 1 d . U
C15 C 0.4043(2) 0.6549(5) 0.41972(16) 0.0129(9) Uani 1 1 d . .
H15 H 0.4443 0.6171 0.4483 0.016 Uiso 1 1 calc R .
C16 C 0.4063(2) 0.6600(5) 0.36399(16) 0.0147(9) Uani 1 1 d . .
H16 H 0.4474 0.6245 0.3556 0.018 Uiso 1 1 calc R .
C17 C 0.3497(2) 0.7154(5) 0.32119(16) 0.0147(9) Uani 1 1 d . .
H17 H 0.3531 0.7261 0.2842 0.018 Uiso 1 1 calc R .
C18 C 0.2868(2) 0.7561(5) 0.33261(16) 0.0140(9) Uani 1 1 d . U
C19 C 0.28563(19) 0.7459(5) 0.38877(16) 0.0102(8) Uani 1 1 d . U
C20 C 0.2248(2) 0.8052(5) 0.29020(16) 0.0176(9) Uani 1 1 d . .
H20 H 0.2259 0.8186 0.2526 0.021 Uiso 1 1 calc R .
C21 C 0.1639(2) 0.8332(5) 0.30268(16) 0.0143(9) Uani 1 1 d . .
H21 H 0.1236 0.8665 0.2737 0.017 Uiso 1 1 calc R .
C22 C 0.1598(2) 0.8135(5) 0.35851(16) 0.0124(9) Uani 1 1 d . U
C23 C 0.2205(2) 0.7675(5) 0.40119(15) 0.0112(8) Uani 1 1 d . U
C24 C 0.0990(2) 0.8367(5) 0.37431(17) 0.0169(9) Uani 1 1 d . .
H24 H 0.0570 0.8705 0.3473 0.020 Uiso 1 1 calc R .
C25 C 0.1006(2) 0.8103(5) 0.42883(17) 0.0168(9) Uani 1 1 d . .
H25 H 0.0598 0.8266 0.4400 0.020 Uiso 1 1 calc R .
C26 C 0.1624(2) 0.7594(5) 0.46798(16) 0.0140(9) Uani 1 1 d . .
H26 H 0.1624 0.7400 0.5056 0.017 Uiso 1 1 calc R .
Pd2 Pd 0.17303(2) 0.24751(4) 0.46395(2) 0.01034(8) Uani 1 1 d . .
N3 N 0.27642(16) 0.2075(4) 0.51595(13) 0.0125(7) Uani 1 1 d . .
N4 N 0.19037(16) 0.2842(4) 0.38426(13) 0.0126(7) Uani 1 1 d . .
C27 C 0.3365(2) 0.2593(5) 0.50881(16) 0.0135(9) Uani 1 1 d . .
H27 H 0.3361 0.3138 0.4742 0.016 Uiso 1 1 calc R .
C28 C 0.4002(2) 0.2378(5) 0.54955(16) 0.0141(9) Uani 1 1 d . .
H28 H 0.4417 0.2777 0.5425 0.017 Uiso 1 1 calc R .
C29 C 0.4023(2) 0.1586(5) 0.59974(16) 0.0162(9) Uani 1 1 d . .
H29 H 0.4453 0.1396 0.6274 0.019 Uiso 1 1 calc R .
C30 C 0.33968(19) 0.1056(5) 0.60973(15) 0.0109(9) Uani 1 1 d . .
C31 C 0.27773(19) 0.1372(5) 0.56688(16) 0.0100(8) Uani 1 1 d . .
C32 C 0.3355(2) 0.0253(5) 0.66059(16) 0.0139(9) Uani 1 1 d . .
H32 H 0.3768 0.0056 0.6902 0.017 Uiso 1 1 calc R .
C33 C 0.2738(2) -0.0235(5) 0.66747(16) 0.0155(9) Uani 1 1 d . .
H33 H 0.2729 -0.0804 0.7014 0.019 Uiso 1 1 calc R .
C34 C 0.2092(2) 0.0086(5) 0.62439(16) 0.0130(9) Uani 1 1 d . .
C35 C 0.21169(19) 0.0981(5) 0.57481(15) 0.0102(8) Uani 1 1 d . .
C36 C 0.1445(2) -0.0436(5) 0.62950(16) 0.0137(9) Uani 1 1 d . .
H36 H 0.1416 -0.1078 0.6618 0.016 Uiso 1 1 calc R .
C37 C 0.0853(2) -0.0017(5) 0.58769(16) 0.0156(9) Uani 1 1 d . .
H37 H 0.0416 -0.0387 0.5910 0.019 Uiso 1 1 calc R .
C38 C 0.0888(2) 0.0950(5) 0.54015(16) 0.0128(9) Uani 1 1 d . .
H38 H 0.0469 0.1250 0.5125 0.015 Uiso 1 1 calc R .
C39 C 0.15106(19) 0.1488(5) 0.53178(15) 0.0100(8) Uani 1 1 d . .
C40 C 0.2456(2) 0.2451(5) 0.36686(16) 0.0152(9) Uani 1 1 d . .
H40 H 0.2857 0.1982 0.3935 0.018 Uiso 1 1 calc R .
C41 C 0.2476(2) 0.2690(5) 0.31218(17) 0.0174(10) Uani 1 1 d . .
H41 H 0.2882 0.2401 0.3021 0.021 Uiso 1 1 calc R .
C42 C 0.1897(2) 0.3353(5) 0.27292(16) 0.0162(9) Uani 1 1 d . .
H42 H 0.1900 0.3533 0.2353 0.019 Uiso 1 1 calc R .
C43 C 0.1300(2) 0.3762(5) 0.28886(16) 0.0126(9) Uani 1 1 d . .
C44 C 0.1319(2) 0.3452(5) 0.34471(16) 0.0131(9) Uani 1 1 d . .
C45 C 0.0685(2) 0.4533(5) 0.25189(16) 0.0160(9) Uani 1 1 d . .
H45 H 0.0658 0.4737 0.2138 0.019 Uiso 1 1 calc R .
C46 C 0.0138(2) 0.4978(5) 0.27087(17) 0.0163(9) Uani 1 1 d . .
H46 H -0.0255 0.5553 0.2461 0.020 Uiso 1 1 calc R .
C47 C 0.01357(19) 0.4603(5) 0.32722(16) 0.0111(9) Uani 1 1 d . .
C48 C 0.07308(19) 0.3784(5) 0.36462(15) 0.0110(9) Uani 1 1 d . .
C49 C -0.0416(2) 0.5083(6) 0.34801(17) 0.0171(10) Uani 1 1 d . .
H49 H -0.0822 0.5629 0.3241 0.021 Uiso 1 1 calc R .
C50 C -0.0362(2) 0.4757(6) 0.40294(17) 0.0182(10) Uani 1 1 d . .
H50 H -0.0736 0.5093 0.4168 0.022 Uiso 1 1 calc R .
C51 C 0.02235(19) 0.3945(5) 0.43957(16) 0.0122(9) Uani 1 1 d . .
H51 H 0.0241 0.3772 0.4776 0.015 Uiso 1 1 calc R .
C52 C 0.0785(2) 0.3380(5) 0.42140(16) 0.0133(9) Uani 1 1 d . .

loop_
_atom_site_aniso_label
_atom_site_aniso_U_11
_atom_site_aniso_U_22
_atom_site_aniso_U_33
_atom_site_aniso_U_23
_atom_site_aniso_U_13
_atom_site_aniso_U_12
Pd1 0.00800(16) 0.01301(17) 0.01036(15) -0.00096(13) 0.00350(12) -0.00078(13)
N1 0.0144(18) 0.0097(18) 0.0138(17) -0.0047(14) 0.0057(15) -0.0012(15)
N2 0.0120(18) 0.0097(18) 0.0163(17) 0.0011(14) 0.0048(14) -0.0012(15)
C1 0.013(2) 0.008(2) 0.019(2) -0.0018(17) 0.0072(18) -0.0021(17)
C2 0.024(3) 0.014(2) 0.019(2) -0.0037(18) 0.015(2) -0.0049(19)
C3 0.029(3) 0.011(2) 0.014(2) -0.0022(17) 0.010(2) 0.002(2)
C4 0.018(2) 0.008(2) 0.015(2) 0.0005(16) 0.0056(18) 0.0025(18)
C5 0.022(2) 0.015(2) 0.012(2) 0.0028(17) 0.0008(19) 0.005(2)
C6 0.015(2) 0.018(2) 0.016(2) -0.0005(18) -0.0032(18) 0.006(2)
C7 0.011(2) 0.009(2) 0.015(2) -0.0018(16) 0.0007(16) 0.0046(17)
C8 0.014(2) 0.005(2) 0.0123(19) -0.0012(16) 0.0039(16) 0.0051(17)
C9 0.013(2) 0.007(2) 0.0142(19) -0.0015(16) 0.0040(17) 0.0036(17)
C10 0.009(2) 0.019(2) 0.019(2) -0.0032(18) -0.0023(17) 0.0047(19)
C11 0.006(2) 0.017(2) 0.026(2) -0.0024(18) 0.0079(18) 0.0015(18)
C12 0.012(2) 0.015(2) 0.0151(19) -0.0042(17) 0.0058(17) -0.0001(18)
C13 0.015(2) 0.006(2) 0.0139(19) -0.0017(16) 0.0032(17) 0.0040(17)
C14 0.015(2) 0.009(2) 0.0123(18) -0.0023(15) 0.0045(16) -0.0022(17)
C15 0.011(2) 0.013(2) 0.015(2) -0.0012(17) 0.0031(17) 0.0001(18)
C16 0.013(2) 0.012(2) 0.023(2) -0.0050(18) 0.0104(18) -0.0022(18)
C17 0.016(2) 0.016(2) 0.0133(19) -0.0025(17) 0.0064(17) -0.0051(18)
C18 0.019(2) 0.007(2) 0.0158(19) -0.0015(16) 0.0062(17) -0.0059(18)
C19 0.0087(18) 0.0046(19) 0.0173(18) -0.0032(15) 0.0037(15) -0.0043(16)
C20 0.019(2) 0.017(2) 0.015(2) 0.0012(18) 0.0020(18) -0.003(2)
C21 0.009(2) 0.010(2) 0.020(2) -0.0015(17) -0.0023(17) 0.0002(18)
C22 0.012(2) 0.007(2) 0.016(2) -0.0020(16) 0.0025(16) 0.0002(17)
C23 0.0132(19) 0.006(2) 0.0144(19) 0.0000(16) 0.0039(15) -0.0026(16)
C24 0.013(2) 0.010(2) 0.024(2) -0.0003(18) -0.0011(18) 0.0024(18)
C25 0.013(2) 0.013(2) 0.026(2) -0.0066(18) 0.0082(18) -0.0029(18)
C26 0.014(2) 0.011(2) 0.017(2) -0.0060(17) 0.0047(17) -0.0013(18)
Pd2 0.00833(15) 0.01183(16) 0.01120(15) -0.00042(12) 0.00336(12) 0.00061(13)
N3 0.0138(18) 0.0109(18) 0.0156(17) -0.0025(14) 0.0089(14) 0.0005(15)
N4 0.0149(18) 0.0112(19) 0.0127(16) 0.0002(14) 0.0057(14) 0.0020(15)
C27 0.017(2) 0.010(2) 0.016(2) -0.0022(18) 0.0082(17) 0.0007(18)
C28 0.010(2) 0.011(2) 0.024(2) -0.0052(18) 0.0096(18) -0.0020(18)
C29 0.010(2) 0.016(2) 0.021(2) -0.0051(18) 0.0022(18) 0.0039(18)
C30 0.010(2) 0.006(2) 0.016(2) -0.0034(16) 0.0026(17) 0.0022(17)
C31 0.008(2) 0.006(2) 0.017(2) -0.0038(16) 0.0045(16) -0.0021(17)
C32 0.012(2) 0.012(2) 0.016(2) -0.0022(17) 0.0007(17) 0.0029(18)
C33 0.022(2) 0.014(2) 0.012(2) 0.0005(17) 0.0071(18) 0.0044(19)
C34 0.016(2) 0.008(2) 0.015(2) -0.0015(16) 0.0044(18) -0.0005(18)
C35 0.007(2) 0.009(2) 0.016(2) -0.0037(16) 0.0054(17) 0.0008(17)
C36 0.017(2) 0.017(2) 0.0111(19) -0.0006(17) 0.0096(18) -0.0010(18)
C37 0.012(2) 0.017(2) 0.018(2) -0.0033(18) 0.0060(18) -0.0013(18)
C38 0.008(2) 0.015(2) 0.014(2) -0.0020(17) 0.0014(17) 0.0013(17)
C39 0.008(2) 0.009(2) 0.0145(19) -0.0040(16) 0.0063(16) -0.0011(17)
C40 0.016(2) 0.012(2) 0.016(2) -0.0043(17) 0.0028(17) 0.0038(18)
C41 0.016(2) 0.017(2) 0.022(2) -0.0030(18) 0.0099(19) 0.0032(19)
C42 0.022(2) 0.015(2) 0.0125(19) 0.0007(17) 0.0077(18) -0.0017(19)
C43 0.013(2) 0.010(2) 0.016(2) -0.0026(16) 0.0062(18) -0.0054(18)
C44 0.013(2) 0.009(2) 0.017(2) -0.0036(17) 0.0021(17) -0.0039(17)
C45 0.017(2) 0.018(2) 0.0092(19) 0.0010(17) -0.0012(18) -0.0050(19)
C46 0.011(2) 0.015(2) 0.019(2) 0.0008(18) -0.0029(18) -0.0010(18)
C47 0.008(2) 0.012(2) 0.015(2) -0.0012(16) 0.0054(17) -0.0038(17)
C48 0.005(2) 0.012(2) 0.015(2) -0.0035(17) 0.0026(16) -0.0021(17)
C49 0.012(2) 0.017(2) 0.021(2) -0.0014(18) 0.0010(18) -0.0018(19)
C50 0.014(2) 0.019(2) 0.024(2) -0.0020(19) 0.0082(19) 0.0014(19)
C51 0.008(2) 0.012(2) 0.016(2) 0.0002(17) 0.0029(17) 0.0002(17)
C52 0.011(2) 0.011(2) 0.018(2) -0.0041(17) 0.0052(17) -0.0024(18)

loop_
_atom_type_symbol
_atom_type_description
_atom_type_scat_dispersion_real
_atom_type_scat_dispersion_imag
_atom_type_scat_source
C C 0.0033 0.0016 'International Tables Vol C Tables 4.2.6.8 and 6.1.1.4'
H H 0.0000 0.0000 'International Tables Vol C Tables 4.2.6.8 and 6.1.1.4'
N N 0.0061 0.0033 'International Tables Vol C Tables 4.2.6.8 and 6.1.1.4'
Pd Pd -0.9988 1.0072 'International Tables Vol C Tables 4.2.6.8 and 6.1.1.4'

loop_
_geom_angle_atom_site_label_1
_geom_angle_atom_site_label_2
_geom_angle_atom_site_label_3
_geom_angle
N2 Pd1 N1 103.60(12)
C13 Pd1 N1 81.34(14)
C13 Pd1 N2 164.38(13)
C14 Pd1 N1 166.68(14)
C14 Pd1 N2 81.36(14)
C14 Pd1 C13 97.18(16)
C1 N1 Pd1 130.5(3)
C1 N1 C9 117.3(3)
C9 N1 Pd1 111.7(2)
C23 N2 Pd1 111.3(2)
C26 N2 Pd1 130.7(3)
C26 N2 C23 117.5(3)
N1 C1 H1 118.5
N1 C1 C2 122.9(4)
C2 C1 H1 118.5
C1 C2 H2 120.3
C3 C2 C1 119.5(4)
C3 C2 H2 120.3
C2 C3 H3 120.2
C2 C3 C4 119.7(4)
C4 C3 H3 120.2
C3 C4 C5 124.4(4)
C9 C4 C3 117.3(4)
C9 C4 C5 118.3(4)
C4 C5 H5 119.8
C6 C5 C4 120.4(4)
C6 C5 H5 119.8
C5 C6 H6 118.6
C5 C6 C7 122.9(4)
C7 C6 H6 118.6
C8 C7 C6 118.2(4)
C10 C7 C6 123.8(3)
C10 C7 C8 118.0(4)
C7 C8 C9 118.3(3)
C7 C8 C13 123.2(4)
C13 C8 C9 118.5(3)
N1 C9 C4 123.2(4)
N1 C9 C8 115.2(3)
C4 C9 C8 121.6(3)
C7 C10 H10 120.1
C11 C10 C7 119.9(4)
C11 C10 H10 120.1
C10 C11 H11 119.3
C10 C11 C12 121.5(4)
C12 C11 H11 119.3
C11 C12 H12 119.4
C13 C12 C11 121.2(4)
C13 C12 H12 119.4
C8 C13 Pd1 113.0(3)
C12 C13 Pd1 129.8(3)
C12 C13 C8 116.2(3)
C15 C14 Pd1 130.1(3)
C15 C14 C19 116.1(3)
C19 C14 Pd1 113.3(3)
C14 C15 H15 119.3
C14 C15 C16 121.4(3)
C16 C15 H15 119.3
C15 C16 H16 119.3
C17 C16 C15 121.4(4)
C17 C16 H16 119.3
C16 C17 H17 120.2
C16 C17 C18 119.7(4)
C18 C17 H17 120.2
C17 C18 C20 123.2(4)
C19 C18 C17 117.8(3)
C19 C18 C20 119.0(4)
C14 C19 C23 117.4(3)
C18 C19 C14 123.3(3)
C18 C19 C23 119.1(3)
C18 C20 H20 119.4
C21 C20 C18 121.3(4)
C21 C20 H20 119.4
C20 C21 H21 119.4
C20 C21 C22 121.2(3)
C22 C21 H21 119.4
C23 C22 C21 118.5(4)
C24 C22 C21 124.4(3)
C24 C22 C23 117.0(4)
N2 C23 C19 116.2(3)
N2 C23 C22 123.2(4)
C22 C23 C19 120.5(3)
C22 C24 H24 120.2
C25 C24 C22 119.6(4)
C25 C24 H24 120.2
C24 C25 H25 120.2
C24 C25 C26 119.6(4)
C26 C25 H25 120.2
N2 C26 C25 123.0(4)
N2 C26 H26 118.5
C25 C26 H26 118.5
N3 Pd2 N4 100.86(12)
C39 Pd2 N3 81.58(13)
C39 Pd2 N4 165.60(13)
C52 Pd2 N3 168.11(14)
C52 Pd2 N4 81.55(14)
C52 Pd2 C39 99.00(15)
C27 N3 Pd2 130.3(3)
C27 N3 C31 117.4(3)
C31 N3 Pd2 111.7(2)
C40 N4 Pd2 130.8(3)
C40 N4 C44 117.2(3)
C44 N4 Pd2 111.8(2)
N3 C27 H27 118.3
N3 C27 C28 123.4(4)
C28 C27 H27 118.3
C27 C28 H28 120.3
C29 C28 C27 119.5(4)
C29 C28 H28 120.3
C28 C29 H29 120.4
C28 C29 C30 119.1(4)
C30 C29 H29 120.4
C29 C30 C32 124.0(4)
C31 C30 C29 117.6(4)
C31 C30 C32 118.4(4)
N3 C31 C30 122.8(3)
N3 C31 C35 116.0(3)
C30 C31 C35 121.2(3)
C30 C32 H32 119.4
C33 C32 C30 121.2(4)
C33 C32 H32 119.4
C32 C33 H33 119.1
C32 C33 C34 121.7(4)
C34 C33 H33 119.1
C35 C34 C33 118.2(4)
C36 C34 C33 123.3(4)
C36 C34 C35 118.5(3)
C34 C35 C31 119.0(3)
C34 C35 C39 122.7(3)
C39 C35 C31 118.3(3)
C34 C36 H36 120.1
C37 C36 C34 119.8(4)
C37 C36 H36 120.1
C36 C37 H37 119.7
C36 C37 C38 120.6(4)
C38 C37 H37 119.7
C37 C38 H38 118.6
C39 C38 C37 122.8(4)
C39 C38 H38 118.6
C35 C39 Pd2 112.3(3)
C38 C39 Pd2 131.4(3)
C38 C39 C35 115.4(3)
N4 C40 H40 118.1
N4 C40 C41 123.8(4)
C41 C40 H40 118.1
C40 C41 H41 120.5
C42 C41 C40 118.9(4)
C42 C41 H41 120.5
C41 C42 H42 120.3
C41 C42 C43 119.5(4)
C43 C42 H42 120.3
C42 C43 C45 123.7(4)
C44 C43 C42 118.0(3)
C44 C43 C45 118.3(4)
N4 C44 C43 122.4(4)
N4 C44 C48 115.5(3)
C43 C44 C48 122.1(3)
C43 C45 H45 119.7
C46 C45 C43 120.6(4)
C46 C45 H45 119.7
C45 C46 H46 119.0
C45 C46 C47 122.0(4)
C47 C46 H46 119.0
C48 C47 C46 118.8(3)
C49 C47 C46 123.0(4)
C49 C47 C48 118.1(4)
C47 C48 C44 118.0(3)
C47 C48 C52 123.3(3)
C52 C48 C44 118.6(3)
C47 C49 H49 120.4
C50 C49 C47 119.3(4)
C50 C49 H49 120.4
C49 C50 H50 118.8
C49 C50 C51 122.4(4)
C51 C50 H50 118.8
C50 C51 H51 119.2
C50 C51 C52 121.5(4)
C52 C51 H51 119.2
C48 C52 Pd2 112.5(3)
C51 C52 Pd2 131.3(3)
C51 C52 C48 115.3(3)

loop_
_geom_bond_atom_site_label_1
_geom_bond_atom_site_label_2
_geom_bond_distance
Pd1 N1 2.147(3)
Pd1 N2 2.141(3)
Pd1 C13 2.000(4)
Pd1 C14 1.995(4)
N1 C1 1.334(5)
N1 C9 1.374(5)
N2 C23 1.360(5)
N2 C26 1.335(5)
C1 H1 0.9500
C1 C2 1.396(5)
C2 H2 0.9500
C2 C3 1.367(6)
C3 H3 0.9500
C3 C4 1.408(6)
C4 C5 1.439(5)
C4 C9 1.394(5)
C5 H5 0.9500
C5 C6 1.344(6)
C6 H6 0.9500
C6 C7 1.432(5)
C7 C8 1.416(5)
C7 C10 1.405(6)
C8 C9 1.442(5)
C8 C13 1.417(5)
C10 H10 0.9500
C10 C11 1.366(5)
C11 H11 0.9500
C11 C12 1.418(5)
C12 H12 0.9500
C12 C13 1.389(5)
C14 C15 1.396(5)
C14 C19 1.418(5)
C15 H15 0.9500
C15 C16 1.405(5)
C16 H16 0.9500
C16 C17 1.378(5)
C17 H17 0.9500
C17 C18 1.412(6)
C18 C19 1.412(5)
C18 C20 1.430(5)
C19 C23 1.444(5)
C20 H20 0.9500
C20 C21 1.368(6)
C21 H21 0.9500
C21 C22 1.428(5)
C22 C23 1.411(5)
C22 C24 1.405(5)
C24 H24 0.9500
C24 C25 1.367(5)
C25 H25 0.9500
C25 C26 1.393(5)
C26 H26 0.9500
Pd2 N3 2.133(3)
Pd2 N4 2.136(3)
Pd2 C39 2.007(4)
Pd2 C52 2.006(4)
N3 C27 1.331(5)
N3 C31 1.366(5)
N4 C40 1.339(5)
N4 C44 1.375(5)
C27 H27 0.9500
C27 C28 1.396(5)
C28 H28 0.9500
C28 C29 1.370(5)
C29 H29 0.9500
C29 C30 1.412(5)
C30 C31 1.408(5)
C30 C32 1.425(5)
C31 C35 1.432(5)
C32 H32 0.9500
C32 C33 1.352(5)
C33 H33 0.9500
C33 C34 1.448(5)
C34 C35 1.415(5)
C34 C36 1.401(5)
C35 C39 1.423(5)
C36 H36 0.9500
C36 C37 1.373(5)
C37 H37 0.9500
C37 C38 1.402(5)
C38 H38 0.9500
C38 C39 1.388(5)
C40 H40 0.9500
C40 C41 1.389(5)
C41 H41 0.9500
C41 C42 1.377(5)
C42 H42 0.9500
C42 C43 1.406(5)
C43 C44 1.403(5)
C43 C45 1.429(5)
C44 C48 1.434(5)
C45 H45 0.9500
C45 C46 1.363(6)
C46 H46 0.9500
C46 C47 1.435(5)
C47 C48 1.422(5)
C47 C49 1.403(5)
C48 C52 1.422(5)
C49 H49 0.9500
C49 C50 1.366(5)
C50 H50 0.9500
C50 C51 1.399(5)
C51 H51 0.9500
C51 C52 1.401(5)

loop_
_geom_torsion_atom_site_label_1
_geom_torsion_atom_site_label_2
_geom_torsion_atom_site_label_3
_geom_torsion_atom_site_label_4
_geom_torsion
Pd1 N1 C1 C2 172.5(3)
Pd1 N1 C9 C4 -176.4(3)
Pd1 N1 C9 C8 5.2(4)
Pd1 N2 C23 C19 6.6(4)
Pd1 N2 C23 C22 -175.1(3)
Pd1 N2 C26 C25 171.1(3)
Pd1 C14 C15 C16 175.2(3)
Pd1 C14 C19 C18 -178.4(3)
Pd1 C14 C19 C23 -2.2(4)
N1 C1 C2 C3 0.8(6)
C1 N1 C9 C4 -3.6(6)
C1 N1 C9 C8 177.9(3)
C1 C2 C3 C4 -1.0(6)
C2 C3 C4 C5 176.5(4)
C2 C3 C4 C9 -1.0(6)
C3 C4 C5 C6 -177.1(4)
C3 C4 C9 N1 3.5(6)
C3 C4 C9 C8 -178.2(4)
C4 C5 C6 C7 -1.9(6)
C5 C4 C9 N1 -174.2(4)
C5 C4 C9 C8 4.2(6)
C5 C6 C7 C8 -1.2(6)
C5 C6 C7 C10 179.1(4)
C6 C7 C8 C9 5.5(5)
C6 C7 C8 C13 -176.5(4)
C6 C7 C10 C11 179.7(4)
C7 C8 C9 N1 171.4(3)
C7 C8 C9 C4 -7.1(6)
C7 C8 C13 Pd1 -173.3(3)
C7 C8 C13 C12 -3.6(5)
C7 C10 C11 C12 -2.6(6)
C8 C7 C10 C11 0.0(6)
C9 N1 C1 C2 1.4(6)
C9 C4 C5 C6 0.4(6)
C9 C8 C13 Pd1 4.7(4)
C9 C8 C13 C12 174.4(4)
C10 C7 C8 C9 -174.8(4)
C10 C7 C8 C13 3.2(6)
C10 C11 C12 C13 2.2(6)
C11 C12 C13 Pd1 168.6(3)
C11 C12 C13 C8 0.9(5)
C13 C8 C9 N1 -6.7(5)
C13 C8 C9 C4 174.8(4)
C14 C15 C16 C17 0.6(6)
C14 C19 C23 N2 -3.3(5)
C14 C19 C23 C22 178.4(3)
C15 C14 C19 C18 -6.2(6)
C15 C14 C19 C23 169.9(3)
C15 C16 C17 C18 -4.4(6)
C16 C17 C18 C19 2.8(5)
C16 C17 C18 C20 -176.7(4)
C17 C18 C19 C14 2.6(6)
C17 C18 C19 C23 -173.5(3)
C17 C18 C20 C21 176.2(4)
C18 C19 C23 N2 173.0(3)
C18 C19 C23 C22 -5.3(5)
C18 C20 C21 C22 -0.4(6)
C19 C14 C15 C16 4.6(6)
C19 C18 C20 C21 -3.3(6)
C20 C18 C19 C14 -177.9(4)
C20 C18 C19 C23 6.0(5)
C20 C21 C22 C23 1.2(6)
C20 C21 C22 C24 -178.8(4)
C21 C22 C23 N2 -176.6(3)
C21 C22 C23 C19 1.6(5)
C21 C22 C24 C25 178.5(4)
C22 C24 C25 C26 -0.5(6)
C23 N2 C26 C25 0.9(5)
C23 C22 C24 C25 -1.5(6)
C24 C22 C23 N2 3.4(6)
C24 C22 C23 C19 -178.4(3)
C24 C25 C26 N2 0.8(6)
C26 N2 C23 C19 178.6(3)
C26 N2 C23 C22 -3.1(5)
Pd2 N3 C27 C28 173.6(3)
Pd2 N3 C31 C30 -177.2(3)
Pd2 N3 C31 C35 2.3(4)
Pd2 N4 C40 C41 176.6(3)
Pd2 N4 C44 C43 -178.8(3)
Pd2 N4 C44 C48 2.3(4)
N3 C27 C28 C29 0.4(6)
N3 C31 C35 C34 173.9(3)
N3 C31 C35 C39 -5.1(5)
N4 C40 C41 C42 -0.5(6)
N4 C44 C48 C47 173.3(3)
N4 C44 C48 C52 -3.1(5)
C27 N3 C31 C30 -4.8(5)
C27 N3 C31 C35 174.6(3)
C27 C28 C29 C30 -1.9(6)
C28 C29 C30 C31 0.2(6)
C28 C29 C30 C32 -178.8(4)
C29 C30 C31 N3 3.3(6)
C29 C30 C31 C35 -176.1(3)
C29 C30 C32 C33 -179.6(4)
C30 C31 C35 C34 -6.7(6)
C30 C31 C35 C39 174.3(3)
C30 C32 C33 C34 -2.0(6)
C31 N3 C27 C28 2.9(5)
C31 C30 C32 C33 1.4(6)
C31 C35 C39 Pd2 5.4(4)
C31 C35 C39 C38 175.4(3)
C32 C30 C31 N3 -177.6(3)
C32 C30 C31 C35 3.0(6)
C32 C33 C34 C35 -1.8(6)
C32 C33 C34 C36 178.6(4)
C33 C34 C35 C31 5.9(5)
C33 C34 C35 C39 -175.1(3)
C33 C34 C36 C37 177.4(4)
C34 C35 C39 Pd2 -173.6(3)
C34 C35 C39 C38 -3.6(6)
C34 C36 C37 C38 -0.8(6)
C35 C34 C36 C37 -2.3(6)
C36 C34 C35 C31 -174.4(3)
C36 C34 C35 C39 4.6(6)
C36 C37 C38 C39 1.8(6)
C37 C38 C39 Pd2 168.0(3)
C37 C38 C39 C35 0.4(6)
C40 N4 C44 C43 -3.5(5)
C40 N4 C44 C48 177.6(3)
C40 C41 C42 C43 -0.3(6)
C41 C42 C43 C44 -0.7(6)
C41 C42 C43 C45 177.0(4)
C42 C43 C44 N4 2.7(6)
C42 C43 C44 C48 -178.5(4)
C42 C43 C45 C46 -176.8(4)
C43 C44 C48 C47 -5.6(6)
C43 C44 C48 C52 178.0(4)
C43 C45 C46 C47 -3.6(6)
C44 N4 C40 C41 2.4(6)
C44 C43 C45 C46 0.9(6)
C44 C48 C52 Pd2 2.2(5)
C44 C48 C52 C51 172.5(4)
C45 C43 C44 N4 -175.1(4)
C45 C43 C44 C48 3.7(6)
C45 C46 C47 C48 1.6(6)
C45 C46 C47 C49 178.6(4)
C46 C47 C48 C44 2.9(5)
C46 C47 C48 C52 179.1(4)
C46 C47 C49 C50 -176.9(4)
C47 C48 C52 Pd2 -174.0(3)
C47 C48 C52 C51 -3.7(6)
C47 C49 C50 C51 -0.4(6)
C48 C47 C49 C50 0.2(6)
C49 C47 C48 C44 -174.3(4)
C49 C47 C48 C52 1.9(6)
C49 C50 C51 C52 -1.5(6)
C50 C51 C52 Pd2 171.5(3)
C50 C51 C52 C48 3.4(6)
